data_7103117
loop_
_publ_author_name
'Schweinfurth, David'
'Hardcastle, Kenneth I'
'Bunz, Uwe H F'

_publ_section_title
;
 1,3-Dipolar cycloaddition of alkynes to azides. Construction of
 operationally functional metal responsive fluorophores.
;
_journal_issue 19
_journal_name_full 'Chemical communications (Cambridge, England)'
_journal_page_first 2203
_journal_page_last 2205
_journal_paper_doi 10.1039/b800284c
_journal_year 2008
_chemical_absolute_configuration ad
_chemical_formula_moiety 'C17 H18 N4 O'
_chemical_formula_sum 'C17 H18 N4 O'
_chemical_formula_weight 294.35
_chemical_name_systematic
;
?
;
_space_group_IT_number 4
_symmetry_cell_setting monoclinic
_symmetry_space_group_name_Hall 'P 2yb'
_symmetry_space_group_name_H-M 'P 1 21 1'
_atom_sites_solution_hydrogens geom
_atom_sites_solution_primary direct
_atom_sites_solution_secondary difmap
_audit_creation_method SHELXL-97
_cell_angle_alpha 90.00
_cell_angle_beta 93.701(2)
_cell_angle_gamma 90.00
_cell_formula_units_Z 4
_cell_length_a 11.6887(6)
_cell_length_b 7.2477(4)
_cell_length_c 17.9172(8)
_cell_measurement_reflns_used 5400
_cell_measurement_temperature 173(2)
_cell_measurement_theta_max 64.38
_cell_measurement_theta_min 2.47
_cell_volume 1514.71(13)
_computing_cell_refinement 'Bruker SMART'
_computing_data_collection 'Bruker SMART'
_computing_data_reduction 'Bruker SAINT'
_computing_molecular_graphics 'Bruker SHELXTL'
_computing_publication_material 'Bruker SHELXTL'
_computing_structure_refinement 'SHELXL-97 (Sheldrick, 1997)'
_computing_structure_solution 'SHELXS-97 (Sheldrick, 1990)'
_diffrn_ambient_temperature 173(2)
_diffrn_measured_fraction_theta_full 0.874
_diffrn_measured_fraction_theta_max 0.875
_diffrn_measurement_device_type 'CCD area detector'
_diffrn_measurement_method 'phi and omega scans'
_diffrn_radiation_monochromator graphite
_diffrn_radiation_source 'fine-focus sealed tube'
_diffrn_radiation_type CuK\a
_diffrn_radiation_wavelength 1.54178
_diffrn_reflns_av_R_equivalents 0.0162
_diffrn_reflns_av_sigmaI/netI 0.0180
_diffrn_reflns_limit_h_max 12
_diffrn_reflns_limit_h_min -10
_diffrn_reflns_limit_k_max 8
_diffrn_reflns_limit_k_min -8
_diffrn_reflns_limit_l_max 20
_diffrn_reflns_limit_l_min -18
_diffrn_reflns_number 8665
_diffrn_reflns_theta_full 64.58
_diffrn_reflns_theta_max 64.58
_diffrn_reflns_theta_min 2.47
_exptl_absorpt_coefficient_mu 0.670
_exptl_absorpt_correction_T_max 0.9802
_exptl_absorpt_correction_T_min 0.7755
_exptl_absorpt_correction_type multi-scan
_exptl_absorpt_process_details 'SADABS V2.10, Sheldrick 2003'
_exptl_crystal_colour colourless
_exptl_crystal_density_diffrn 1.291
_exptl_crystal_density_method 'not measured'
_exptl_crystal_description plate
_exptl_crystal_F_000 624
_exptl_crystal_size_max 0.40
_exptl_crystal_size_mid 0.36
_exptl_crystal_size_min 0.03
_refine_diff_density_max 0.084
_refine_diff_density_min -0.207
_refine_diff_density_rms 0.033
_refine_ls_abs_structure_details 'Flack H D (1983), Acta Cryst. A39, 876-881'
_refine_ls_abs_structure_Flack 0.11(19)
_refine_ls_extinction_method none
_refine_ls_goodness_of_fit_ref 1.045
_refine_ls_hydrogen_treatment constr
_refine_ls_matrix_type full
_refine_ls_number_parameters 399
_refine_ls_number_reflns 3519
_refine_ls_number_restraints 1
_refine_ls_restrained_S_all 1.045
_refine_ls_R_factor_all 0.0283
_refine_ls_R_factor_gt 0.0272
_refine_ls_shift/su_max 0.001
_refine_ls_shift/su_mean 0.000
_refine_ls_structure_factor_coef Fsqd
_refine_ls_weighting_details 'calc w=1/[\s^2^(Fo^2^)+(0.0500P)^2^+0.1000P] where P=(Fo^2^+2Fc^2^)/3'
_refine_ls_weighting_scheme calc
_refine_ls_wR_factor_gt 0.0733
_refine_ls_wR_factor_ref 0.0742
_reflns_number_gt 3404
_reflns_number_total 3519
_reflns_threshold_expression >2sigma(I)
_cod_data_source_file b800284c.txt
_cod_data_source_block ds_2s
_cod_depositor_comments
;
The following automatic conversions were performed:
'_chemical_absolute_configuration' value 'AD' changed to 'ad' according to
'/home/saulius/struct/CIF-dictionaries/cif_core.dic' dictionary named
'cif_core.dic' version 2.4.1 from 2010-06-29.

'_symmetry_cell_setting'
value 'Monoclinic' changed to 'monoclinic' according to
'/home/saulius/struct/CIF-dictionaries/cif_core.dic' dictionary named
'cif_core.dic' version 2.4.1 from 2010-06-29.

Automatic conversion script
Id: cif_fix_enum 1527 2010-12-29 10:47:43Z saulius 
;
_cod_original_sg_symbol_H-M P2(1)
_cod_database_code 7103117

loop_
_symmetry_equiv_pos_as_xyz
'x, y, z'
'-x, y+1/2, -z'

loop_
_atom_site_label
_atom_site_type_symbol
_atom_site_fract_x
_atom_site_fract_y
_atom_site_fract_z
_atom_site_U_iso_or_equiv
_atom_site_adp_type
_atom_site_occupancy
_atom_site_symmetry_multiplicity
_atom_site_calc_flag
_atom_site_refinement_flags
_atom_site_disorder_assembly
_atom_site_disorder_group
C1 C -0.83466(14) -0.3445(3) -0.55384(8) 0.0408(4) Uani 1 1 d . . .
H1 H -0.7593 -0.3534 -0.5309 0.049 Uiso 1 1 calc R . .
C2 C -0.92222(15) -0.3050(3) -0.50884(9) 0.0440(4) Uani 1 1 d . . .
H2 H -0.9073 -0.2848 -0.4567 0.053 Uiso 1 1 calc R . .
C3 C -1.03214(14) -0.2956(3) -0.54111(8) 0.0432(4) Uani 1 1 d . . .
H3 H -1.0948 -0.2693 -0.5116 0.052 Uiso 1 1 calc R . .
C4 C -1.04981(13) -0.3247(3) -0.61684(8) 0.0371(4) Uani 1 1 d . . .
H4 H -1.1251 -0.3210 -0.6402 0.044 Uiso 1 1 calc R . .
C5 C -0.95603(13) -0.3598(2) -0.65875(8) 0.0293(3) Uani 1 1 d . . .
C6 C -0.96999(12) -0.3767(2) -0.74043(8) 0.0279(3) Uani 1 1 d . . .
C7 C -0.88841(13) -0.3784(2) -0.79245(8) 0.0279(3) Uani 1 1 d . . .
H7 H -0.8074 -0.3786 -0.7835 0.033 Uiso 1 1 calc R . .
C8 C -0.91145(12) -0.3666(2) -0.93359(7) 0.0259(3) Uani 1 1 d . . .
C9 C -0.80718(12) -0.2832(2) -0.94583(8) 0.0279(3) Uani 1 1 d . . .
H9 H -0.7593 -0.2382 -0.9050 0.033 Uiso 1 1 calc R . .
C10 C -0.77412(13) -0.2666(2) -1.01793(8) 0.0293(4) Uani 1 1 d . . .
H10 H -0.7025 -0.2114 -1.0268 0.035 Uiso 1 1 calc R . .
C11 C -0.84502(13) -0.3303(2) -1.07806(8) 0.0281(4) Uani 1 1 d . . .
C12 C -0.94916(14) -0.4114(2) -1.06526(8) 0.0305(4) Uani 1 1 d . . .
H12 H -0.9979 -0.4539 -1.1062 0.037 Uiso 1 1 calc R . .
C13 C -0.98250(14) -0.4308(2) -0.99243(8) 0.0288(4) Uani 1 1 d . . .
H13 H -1.0535 -0.4877 -0.9833 0.035 Uiso 1 1 calc R . .
C14 C -0.87575(14) -0.3637(3) -1.21072(8) 0.0353(4) Uani 1 1 d . . .
H14A H -0.9452 -0.2854 -1.2153 0.042 Uiso 1 1 calc R . .
H14B H -0.8999 -0.4936 -1.2051 0.042 Uiso 1 1 calc R . .
C15 C -0.80817(14) -0.3430(3) -1.27924(8) 0.0371(4) Uani 1 1 d . . .
H15A H -0.7843 -0.2126 -1.2837 0.045 Uiso 1 1 calc R . .
H15B H -0.8583 -0.3738 -1.3241 0.045 Uiso 1 1 calc R . .
C16 C -0.70293(16) -0.4645(3) -1.27741(9) 0.0438(4) Uani 1 1 d . . .
H16A H -0.7260 -0.5931 -1.2673 0.053 Uiso 1 1 calc R . .
H16B H -0.6492 -0.4246 -1.2355 0.053 Uiso 1 1 calc R . .
C17 C -0.64070(18) -0.4609(3) -1.34926(10) 0.0518(5) Uani 1 1 d . . .
H17A H -0.6198 -0.3336 -1.3607 0.078 Uiso 1 1 calc R . .
H17B H -0.6910 -0.5105 -1.3903 0.078 Uiso 1 1 calc R . .
H17C H -0.5712 -0.5364 -1.3431 0.078 Uiso 1 1 calc R . .
N1 N -0.84819(11) -0.3711(2) -0.62758(7) 0.0352(3) Uani 1 1 d . . .
N2 N -1.07552(11) -0.3791(2) -0.77715(7) 0.0339(3) Uani 1 1 d . . .
N3 N -1.06356(11) -0.3806(2) -0.84917(7) 0.0340(3) Uani 1 1 d . . .
N4 N -0.94929(10) -0.37956(19) -0.85902(6) 0.0273(3) Uani 1 1 d . . .
O1 O -0.80314(9) -0.30788(17) -1.14699(5) 0.0351(3) Uani 1 1 d . . .
C1B C -0.32293(14) -0.4880(3) -0.55470(8) 0.0392(4) Uani 1 1 d . . .
H1B H -0.2459 -0.4947 -0.5344 0.047 Uiso 1 1 calc R . .
C2B C -0.40898(14) -0.5153(3) -0.50685(8) 0.0411(4) Uani 1 1 d . . .
H2B H -0.3918 -0.5414 -0.4554 0.049 Uiso 1 1 calc R . .
C3B C -0.52075(14) -0.5037(3) -0.53608(8) 0.0421(4) Uani 1 1 d . . .
H3B H -0.5824 -0.5222 -0.5048 0.050 Uiso 1 1 calc R . .
C4B C -0.54246(14) -0.4651(3) -0.61073(8) 0.0354(4) Uani 1 1 d . . .
H4B H -0.6190 -0.4540 -0.6316 0.042 Uiso 1 1 calc R . .
C5B C -0.45026(13) -0.4426(2) -0.65514(8) 0.0289(4) Uani 1 1 d . . .
C6B C -0.46736(13) -0.4094(2) -0.73600(8) 0.0280(4) Uani 1 1 d . . .
C7B C -0.38880(14) -0.4120(2) -0.78969(8) 0.0292(4) Uani 1 1 d . . .
H7B H -0.3087 -0.4338 -0.7830 0.035 Uiso 1 1 calc R . .
C8B C -0.41427(12) -0.3604(2) -0.92859(8) 0.0267(3) Uani 1 1 d . . .
C9B C -0.30862(13) -0.2808(2) -0.93996(8) 0.0288(3) Uani 1 1 d . . .
H9B H -0.2611 -0.2370 -0.8987 0.035 Uiso 1 1 calc R . .
C10B C -0.27358(13) -0.2663(2) -1.01175(8) 0.0300(4) Uani 1 1 d . . .
H10B H -0.2011 -0.2134 -1.0200 0.036 Uiso 1 1 calc R . .
C11B C -0.34411(13) -0.3287(2) -1.07231(8) 0.0296(4) Uani 1 1 d . . .
C12B C -0.44989(14) -0.4060(2) -1.06048(8) 0.0310(4) Uani 1 1 d . . .
H12B H -0.4985 -0.4471 -1.1017 0.037 Uiso 1 1 calc R . .
C13B C -0.48419(14) -0.4229(2) -0.98823(8) 0.0290(4) Uani 1 1 d . . .
H13B H -0.5560 -0.4776 -0.9797 0.035 Uiso 1 1 calc R . .
C14B C -0.37471(14) -0.3516(3) -1.20550(8) 0.0355(4) Uani 1 1 d . . .
H14C H -0.4452 -0.2758 -1.2058 0.043 Uiso 1 1 calc R . .
H14D H -0.3968 -0.4834 -1.2050 0.043 Uiso 1 1 calc R . .
C15B C -0.30992(14) -0.3098(2) -1.27371(8) 0.0368(4) Uani 1 1 d . . .
H15C H -0.3632 -0.3210 -1.3187 0.044 Uiso 1 1 calc R . .
H15D H -0.2828 -0.1805 -1.2707 0.044 Uiso 1 1 calc R . .
C16B C -0.20834(16) -0.4344(3) -1.28276(10) 0.0439(5) Uani 1 1 d . . .
H16C H -0.2353 -0.5635 -1.2882 0.053 Uiso 1 1 calc R . .
H16D H -0.1560 -0.4272 -1.2372 0.053 Uiso 1 1 calc R . .
C17B C -0.14255(16) -0.3822(3) -1.35068(9) 0.0470(5) Uani 1 1 d . . .
H17D H -0.1124 -0.2566 -1.3444 0.071 Uiso 1 1 calc R . .
H17E H -0.1942 -0.3881 -1.3959 0.071 Uiso 1 1 calc R . .
H17F H -0.0788 -0.4685 -1.3553 0.071 Uiso 1 1 calc R . .
N1B N -0.34034(11) -0.4527(2) -0.62768(7) 0.0339(3) Uani 1 1 d . . .
N2B N -0.57284(11) -0.3741(2) -0.76950(7) 0.0335(3) Uani 1 1 d . . .
N3B N -0.56340(11) -0.3534(2) -0.84159(7) 0.0338(3) Uani 1 1 d . . .
N4B N -0.45099(10) -0.37649(19) -0.85415(6) 0.0280(3) Uani 1 1 d . . .
O1B O -0.30025(9) -0.30882(18) -1.14068(5) 0.0366(3) Uani 1 1 d . . .

loop_
_atom_site_aniso_label
_atom_site_aniso_U_11
_atom_site_aniso_U_22
_atom_site_aniso_U_33
_atom_site_aniso_U_23
_atom_site_aniso_U_13
_atom_site_aniso_U_12
C1 0.0397(10) 0.0498(11) 0.0318(9) 0.0010(8) -0.0046(7) -0.0018(9)
C2 0.0526(12) 0.0525(12) 0.0271(8) -0.0015(8) 0.0041(7) -0.0098(9)
C3 0.0425(11) 0.0533(11) 0.0353(9) -0.0027(8) 0.0150(7) -0.0108(9)
C4 0.0342(10) 0.0424(11) 0.0350(8) -0.0013(7) 0.0057(6) -0.0043(7)
C5 0.0328(9) 0.0277(8) 0.0279(7) 0.0017(7) 0.0045(6) -0.0033(7)
C6 0.0279(9) 0.0264(8) 0.0292(8) 0.0005(7) 0.0010(6) 0.0009(7)
C7 0.0263(9) 0.0296(8) 0.0274(7) 0.0001(7) -0.0007(6) 0.0011(7)
C8 0.0254(9) 0.0247(8) 0.0277(7) 0.0007(6) 0.0009(6) 0.0017(7)
C9 0.0252(9) 0.0280(8) 0.0299(8) -0.0012(7) -0.0026(6) 0.0014(7)
C10 0.0249(9) 0.0286(9) 0.0346(8) 0.0009(6) 0.0029(6) -0.0004(6)
C11 0.0287(9) 0.0288(9) 0.0269(7) 0.0009(6) 0.0030(6) 0.0033(7)
C12 0.0301(10) 0.0315(10) 0.0293(8) -0.0040(6) -0.0011(6) -0.0020(7)
C13 0.0249(9) 0.0292(9) 0.0323(8) -0.0009(6) 0.0030(6) -0.0019(6)
C14 0.0370(10) 0.0397(10) 0.0290(8) -0.0026(7) 0.0005(6) -0.0031(8)
C15 0.0447(10) 0.0399(11) 0.0268(7) 0.0004(7) 0.0021(6) -0.0012(8)
C16 0.0519(12) 0.0438(11) 0.0367(9) 0.0027(8) 0.0108(7) 0.0052(9)
C17 0.0663(14) 0.0430(11) 0.0487(11) 0.0023(9) 0.0240(9) 0.0044(10)
N1 0.0349(8) 0.0395(8) 0.0310(7) 0.0001(6) 0.0001(5) -0.0003(6)
N2 0.0328(8) 0.0405(8) 0.0286(7) -0.0004(6) 0.0041(5) -0.0004(7)
N3 0.0232(8) 0.0449(9) 0.0340(7) -0.0007(6) 0.0028(5) -0.0003(6)
N4 0.0247(8) 0.0289(7) 0.0280(6) 0.0003(6) 0.0012(5) 0.0009(6)
O1 0.0358(7) 0.0437(7) 0.0263(5) -0.0027(5) 0.0049(4) -0.0057(5)
C1B 0.0361(10) 0.0444(11) 0.0363(9) 0.0018(8) -0.0039(7) -0.0023(8)
C2B 0.0479(11) 0.0475(11) 0.0277(8) 0.0001(7) 0.0017(7) 0.0014(9)
C3B 0.0403(10) 0.0539(11) 0.0331(9) -0.0008(8) 0.0105(7) -0.0008(9)
C4B 0.0314(9) 0.0416(10) 0.0335(8) -0.0036(7) 0.0046(6) -0.0008(8)
C5B 0.0305(10) 0.0253(8) 0.0311(8) -0.0017(6) 0.0046(6) -0.0006(7)
C6B 0.0281(9) 0.0264(9) 0.0295(8) -0.0005(6) 0.0004(6) -0.0016(6)
C7B 0.0261(9) 0.0302(10) 0.0310(8) 0.0008(6) -0.0007(6) 0.0008(6)
C8B 0.0243(9) 0.0258(8) 0.0299(7) 0.0014(7) 0.0022(6) 0.0015(7)
C9B 0.0251(9) 0.0284(8) 0.0323(8) 0.0002(7) -0.0020(6) 0.0010(7)
C10B 0.0239(9) 0.0289(9) 0.0373(9) 0.0027(7) 0.0036(6) -0.0010(6)
C11B 0.0286(9) 0.0283(9) 0.0321(8) 0.0018(6) 0.0046(6) 0.0030(7)
C12B 0.0308(10) 0.0309(10) 0.0308(8) -0.0031(7) -0.0018(6) -0.0011(7)
C13B 0.0245(9) 0.0277(9) 0.0348(8) 0.0008(6) 0.0023(6) -0.0016(6)
C14B 0.0370(10) 0.0377(10) 0.0314(8) -0.0015(7) -0.0002(6) -0.0002(8)
C15B 0.0440(10) 0.0349(10) 0.0313(8) 0.0010(7) 0.0007(7) 0.0022(7)
C16B 0.0508(12) 0.0392(10) 0.0427(10) 0.0045(8) 0.0106(8) 0.0061(8)
C17B 0.0514(12) 0.0467(11) 0.0446(10) -0.0024(8) 0.0161(8) -0.0017(9)
N1B 0.0322(8) 0.0376(8) 0.0319(7) 0.0032(6) 0.0016(5) -0.0015(6)
N2B 0.0296(8) 0.0386(8) 0.0328(7) 0.0026(6) 0.0052(5) 0.0018(6)
N3B 0.0234(8) 0.0426(9) 0.0355(7) 0.0049(6) 0.0042(5) 0.0019(6)
N4B 0.0252(8) 0.0296(7) 0.0293(7) 0.0018(6) 0.0017(5) 0.0007(6)
O1B 0.0351(7) 0.0467(8) 0.0286(5) 0.0000(5) 0.0060(4) -0.0045(5)

loop_
_atom_type_symbol
_atom_type_description
_atom_type_scat_dispersion_real
_atom_type_scat_dispersion_imag
_atom_type_scat_source
C C 0.0181 0.0091 'International Tables Vol C Tables 4.2.6.8 and 6.1.1.4'
H H 0.0000 0.0000 'International Tables Vol C Tables 4.2.6.8 and 6.1.1.4'
N N 0.0311 0.0180 'International Tables Vol C Tables 4.2.6.8 and 6.1.1.4'
O O 0.0492 0.0322 'International Tables Vol C Tables 4.2.6.8 and 6.1.1.4'

loop_
_geom_angle_atom_site_label_1
_geom_angle_atom_site_label_2
_geom_angle_atom_site_label_3
_geom_angle
_geom_angle_site_symmetry_1
_geom_angle_site_symmetry_3
_geom_angle_publ_flag
N1 C1 C2 124.49(15) . . ?
N1 C1 H1 117.8 . . ?
C2 C1 H1 117.8 . . ?
C1 C2 C3 118.34(15) . . ?
C1 C2 H2 120.8 . . ?
C3 C2 H2 120.8 . . ?
C4 C3 C2 118.91(16) . . ?
C4 C3 H3 120.5 . . ?
C2 C3 H3 120.5 . . ?
C3 C4 C5 119.14(15) . . ?
C3 C4 H4 120.4 . . ?
C5 C4 H4 120.4 . . ?
N1 C5 C4 122.39(14) . . ?
N1 C5 C6 116.68(13) . . ?
C4 C5 C6 120.85(13) . . ?
N2 C6 C7 108.59(12) . . ?
N2 C6 C5 121.50(13) . . ?
C7 C6 C5 129.73(14) . . ?
N4 C7 C6 104.47(12) . . ?
N4 C7 H7 127.8 . . ?
C6 C7 H7 127.8 . . ?
C13 C8 C9 121.09(14) . . ?
C13 C8 N4 118.81(13) . . ?
C9 C8 N4 120.04(13) . . ?
C10 C9 C8 119.19(13) . . ?
C10 C9 H9 120.4 . . ?
C8 C9 H9 120.4 . . ?
C9 C10 C11 120.46(14) . . ?
C9 C10 H10 119.8 . . ?
C11 C10 H10 119.8 . . ?
O1 C11 C12 124.77(13) . . ?
O1 C11 C10 115.39(13) . . ?
C12 C11 C10 119.84(13) . . ?
C11 C12 C13 120.02(14) . . ?
C11 C12 H12 120.0 . . ?
C13 C12 H12 120.0 . . ?
C8 C13 C12 119.39(15) . . ?
C8 C13 H13 120.3 . . ?
C12 C13 H13 120.3 . . ?
O1 C14 C15 107.77(13) . . ?
O1 C14 H14A 110.2 . . ?
C15 C14 H14A 110.2 . . ?
O1 C14 H14B 110.2 . . ?
C15 C14 H14B 110.2 . . ?
H14A C14 H14B 108.5 . . ?
C14 C15 C16 113.10(14) . . ?
C14 C15 H15A 109.0 . . ?
C16 C15 H15A 109.0 . . ?
C14 C15 H15B 109.0 . . ?
C16 C15 H15B 109.0 . . ?
H15A C15 H15B 107.8 . . ?
C15 C16 C17 113.89(15) . . ?
C15 C16 H16A 108.8 . . ?
C17 C16 H16A 108.8 . . ?
C15 C16 H16B 108.8 . . ?
C17 C16 H16B 108.8 . . ?
H16A C16 H16B 107.7 . . ?
C16 C17 H17A 109.5 . . ?
C16 C17 H17B 109.5 . . ?
H17A C17 H17B 109.5 . . ?
C16 C17 H17C 109.5 . . ?
H17A C17 H17C 109.5 . . ?
H17B C17 H17C 109.5 . . ?
C1 N1 C5 116.69(14) . . ?
N3 N2 C6 109.04(12) . . ?
N2 N3 N4 107.28(11) . . ?
C7 N4 N3 110.61(12) . . ?
C7 N4 C8 130.17(13) . . ?
N3 N4 C8 119.03(11) . . ?
C11 O1 C14 117.19(12) . . ?
N1B C1B C2B 124.47(15) . . ?
N1B C1B H1B 117.8 . . ?
C2B C1B H1B 117.8 . . ?
C1B C2B C3B 117.83(14) . . ?
C1B C2B H2B 121.1 . . ?
C3B C2B H2B 121.1 . . ?
C4B C3B C2B 119.57(15) . . ?
C4B C3B H3B 120.2 . . ?
C2B C3B H3B 120.2 . . ?
C3B C4B C5B 118.68(15) . . ?
C3B C4B H4B 120.7 . . ?
C5B C4B H4B 120.7 . . ?
N1B C5B C4B 122.73(14) . . ?
N1B C5B C6B 115.76(13) . . ?
C4B C5B C6B 121.50(14) . . ?
N2B C6B C7B 108.76(13) . . ?
N2B C6B C5B 121.84(14) . . ?
C7B C6B C5B 129.38(14) . . ?
N4B C7B C6B 104.46(13) . . ?
N4B C7B H7B 127.8 . . ?
C6B C7B H7B 127.8 . . ?
C13B C8B C9B 120.69(14) . . ?
C13B C8B N4B 119.78(14) . . ?
C9B C8B N4B 119.53(13) . . ?
C10B C9B C8B 119.26(14) . . ?
C10B C9B H9B 120.4 . . ?
C8B C9B H9B 120.4 . . ?
C9B C10B C11B 120.29(14) . . ?
C9B C10B H10B 119.9 . . ?
C11B C10B H10B 119.9 . . ?
O1B C11B C12B 124.75(13) . . ?
O1B C11B C10B 115.22(13) . . ?
C12B C11B C10B 120.02(13) . . ?
C13B C12B C11B 119.58(14) . . ?
C13B C12B H12B 120.2 . . ?
C11B C12B H12B 120.2 . . ?
C8B C13B C12B 120.15(15) . . ?
C8B C13B H13B 119.9 . . ?
C12B C13B H13B 119.9 . . ?
O1B C14B C15B 107.54(13) . . ?
O1B C14B H14C 110.2 . . ?
C15B C14B H14C 110.2 . . ?
O1B C14B H14D 110.2 . . ?
C15B C14B H14D 110.2 . . ?
H14C C14B H14D 108.5 . . ?
C16B C15B C14B 114.00(14) . . ?
C16B C15B H15C 108.8 . . ?
C14B C15B H15C 108.8 . . ?
C16B C15B H15D 108.8 . . ?
C14B C15B H15D 108.8 . . ?
H15C C15B H15D 107.6 . . ?
C15B C16B C17B 112.18(15) . . ?
C15B C16B H16C 109.2 . . ?
C17B C16B H16C 109.2 . . ?
C15B C16B H16D 109.2 . . ?
C17B C16B H16D 109.2 . . ?
H16C C16B H16D 107.9 . . ?
C16B C17B H17D 109.5 . . ?
C16B C17B H17E 109.5 . . ?
H17D C17B H17E 109.5 . . ?
C16B C17B H17F 109.5 . . ?
H17D C17B H17F 109.5 . . ?
H17E C17B H17F 109.5 . . ?
C1B N1B C5B 116.71(13) . . ?
N3B N2B C6B 108.93(12) . . ?
N2B N3B N4B 107.03(11) . . ?
C7B N4B N3B 110.82(12) . . ?
C7B N4B C8B 129.45(13) . . ?
N3B N4B C8B 119.73(11) . . ?
C11B O1B C14B 117.29(12) . . ?

loop_
_geom_bond_atom_site_label_1
_geom_bond_atom_site_label_2
_geom_bond_distance
_geom_bond_site_symmetry_2
_geom_bond_publ_flag
C1 N1 1.3344(19) . ?
C1 C2 1.373(2) . ?
C1 H1 0.9500 . ?
C2 C3 1.376(2) . ?
C2 H2 0.9500 . ?
C3 C4 1.376(2) . ?
C3 H3 0.9500 . ?
C4 C5 1.391(2) . ?
C4 H4 0.9500 . ?
C5 N1 1.3480(19) . ?
C5 C6 1.467(2) . ?
C6 N2 1.3601(19) . ?
C6 C7 1.376(2) . ?
C7 N4 1.3489(19) . ?
C7 H7 0.9500 . ?
C8 C13 1.380(2) . ?
C8 C9 1.390(2) . ?
C8 N4 1.4373(17) . ?
C9 C10 1.3773(19) . ?
C9 H9 0.9500 . ?
C10 C11 1.395(2) . ?
C10 H10 0.9500 . ?
C11 O1 1.3672(16) . ?
C11 C12 1.384(2) . ?
C12 C13 1.393(2) . ?
C12 H12 0.9500 . ?
C13 H13 0.9500 . ?
C14 O1 1.4363(18) . ?
C14 C15 1.509(2) . ?
C14 H14A 0.9900 . ?
C14 H14B 0.9900 . ?
C15 C16 1.512(2) . ?
C15 H15A 0.9900 . ?
C15 H15B 0.9900 . ?
C16 C17 1.519(2) . ?
C16 H16A 0.9900 . ?
C16 H16B 0.9900 . ?
C17 H17A 0.9800 . ?
C17 H17B 0.9800 . ?
C17 H17C 0.9800 . ?
N2 N3 1.3069(17) . ?
N3 N4 1.3585(18) . ?
C1B N1B 1.335(2) . ?
C1B C2B 1.377(2) . ?
C1B H1B 0.9500 . ?
C2B C3B 1.378(2) . ?
C2B H2B 0.9500 . ?
C3B C4B 1.374(2) . ?
C3B H3B 0.9500 . ?
C4B C5B 1.390(2) . ?
C4B H4B 0.9500 . ?
C5B N1B 1.348(2) . ?
C5B C6B 1.469(2) . ?
C6B N2B 1.360(2) . ?
C6B C7B 1.372(2) . ?
C7B N4B 1.3491(19) . ?
C7B H7B 0.9500 . ?
C8B C13B 1.379(2) . ?
C8B C9B 1.390(2) . ?
C8B N4B 1.4320(18) . ?
C9B C10B 1.379(2) . ?
C9B H9B 0.9500 . ?
C10B C11B 1.395(2) . ?
C10B H10B 0.9500 . ?
C11B O1B 1.3657(17) . ?
C11B C12B 1.386(2) . ?
C12B C13B 1.385(2) . ?
C12B H12B 0.9500 . ?
C13B H13B 0.9500 . ?
C14B O1B 1.4395(18) . ?
C14B C15B 1.509(2) . ?
C14B H14C 0.9900 . ?
C14B H14D 0.9900 . ?
C15B C16B 1.509(2) . ?
C15B H15C 0.9900 . ?
C15B H15D 0.9900 . ?
C16B C17B 1.528(2) . ?
C16B H16C 0.9900 . ?
C16B H16D 0.9900 . ?
C17B H17D 0.9800 . ?
C17B H17E 0.9800 . ?
C17B H17F 0.9800 . ?
N2B N3B 1.3120(17) . ?
N3B N4B 1.3576(17) . ?

loop_
_geom_torsion_atom_site_label_1
_geom_torsion_atom_site_label_2
_geom_torsion_atom_site_label_3
_geom_torsion_atom_site_label_4
_geom_torsion
_geom_torsion_site_symmetry_1
_geom_torsion_site_symmetry_2
_geom_torsion_site_symmetry_3
_geom_torsion_site_symmetry_4
_geom_torsion_publ_flag
N1 C1 C2 C3 1.3(3) . . . . ?
C1 C2 C3 C4 -0.4(3) . . . . ?
C2 C3 C4 C5 -1.1(3) . . . . ?
C3 C4 C5 N1 1.8(3) . . . . ?
C3 C4 C5 C6 -175.00(17) . . . . ?
N1 C5 C6 N2 175.75(15) . . . . ?
C4 C5 C6 N2 -7.3(2) . . . . ?
N1 C5 C6 C7 -9.7(3) . . . . ?
C4 C5 C6 C7 167.24(18) . . . . ?
N2 C6 C7 N4 0.7(2) . . . . ?
C5 C6 C7 N4 -174.41(15) . . . . ?
C13 C8 C9 C10 -0.7(2) . . . . ?
N4 C8 C9 C10 -177.88(14) . . . . ?
C8 C9 C10 C11 0.9(2) . . . . ?
C9 C10 C11 O1 -179.55(14) . . . . ?
C9 C10 C11 C12 -0.2(2) . . . . ?
O1 C11 C12 C13 178.65(14) . . . . ?
C10 C11 C12 C13 -0.6(2) . . . . ?
C9 C8 C13 C12 -0.1(2) . . . . ?
N4 C8 C13 C12 177.09(14) . . . . ?
C11 C12 C13 C8 0.8(2) . . . . ?
O1 C14 C15 C16 62.0(2) . . . . ?
C14 C15 C16 C17 173.91(16) . . . . ?
C2 C1 N1 C5 -0.7(3) . . . . ?
C4 C5 N1 C1 -0.9(2) . . . . ?
C6 C5 N1 C1 176.01(15) . . . . ?
C7 C6 N2 N3 -0.5(2) . . . . ?
C5 C6 N2 N3 175.08(15) . . . . ?
C6 N2 N3 N4 0.08(18) . . . . ?
C6 C7 N4 N3 -0.63(19) . . . . ?
C6 C7 N4 C8 174.36(15) . . . . ?
N2 N3 N4 C7 0.35(18) . . . . ?
N2 N3 N4 C8 -175.27(14) . . . . ?
C13 C8 N4 C7 158.71(17) . . . . ?
C9 C8 N4 C7 -24.1(3) . . . . ?
C13 C8 N4 N3 -26.7(2) . . . . ?
C9 C8 N4 N3 150.57(15) . . . . ?
C12 C11 O1 C14 3.6(2) . . . . ?
C10 C11 O1 C14 -177.16(15) . . . . ?
C15 C14 O1 C11 -174.83(14) . . . . ?
N1B C1B C2B C3B -0.7(3) . . . . ?
C1B C2B C3B C4B -0.2(3) . . . . ?
C2B C3B C4B C5B 1.3(3) . . . . ?
C3B C4B C5B N1B -1.6(2) . . . . ?
C3B C4B C5B C6B 177.22(16) . . . . ?
N1B C5B C6B N2B -171.92(15) . . . . ?
C4B C5B C6B N2B 9.2(2) . . . . ?
N1B C5B C6B C7B 9.9(2) . . . . ?
C4B C5B C6B C7B -168.99(17) . . . . ?
N2B C6B C7B N4B 0.34(18) . . . . ?
C5B C6B C7B N4B 178.69(15) . . . . ?
C13B C8B C9B C10B -0.6(2) . . . . ?
N4B C8B C9B C10B 179.81(13) . . . . ?
C8B C9B C10B C11B 0.8(2) . . . . ?
C9B C10B C11B O1B -179.44(14) . . . . ?
C9B C10B C11B C12B -0.1(2) . . . . ?
O1B C11B C12B C13B 178.46(14) . . . . ?
C10B C11B C12B C13B -0.9(2) . . . . ?
C9B C8B C13B C12B -0.3(2) . . . . ?
N4B C8B C13B C12B 179.27(14) . . . . ?
C11B C12B C13B C8B 1.1(2) . . . . ?
O1B C14B C15B C16B 66.6(2) . . . . ?
C14B C15B C16B C17B -177.68(15) . . . . ?
C2B C1B N1B C5B 0.4(3) . . . . ?
C4B C5B N1B C1B 0.7(2) . . . . ?
C6B C5B N1B C1B -178.16(15) . . . . ?
C7B C6B N2B N3B -0.38(19) . . . . ?
C5B C6B N2B N3B -178.87(14) . . . . ?
C6B N2B N3B N4B 0.25(18) . . . . ?
C6B C7B N4B N3B -0.19(17) . . . . ?
C6B C7B N4B C8B 179.33(15) . . . . ?
N2B N3B N4B C7B -0.04(17) . . . . ?
N2B N3B N4B C8B -179.61(14) . . . . ?
C13B C8B N4B C7B 144.38(17) . . . . ?
C9B C8B N4B C7B -36.0(3) . . . . ?
C13B C8B N4B N3B -36.1(2) . . . . ?
C9B C8B N4B N3B 143.47(16) . . . . ?
C12B C11B O1B C14B 7.5(2) . . . . ?
C10B C11B O1B C14B -173.11(15) . . . . ?
C15B C14B O1B C11B 177.07(13) . . . . ?

loop_
_cod_related_entry_id
_cod_related_entry_database
_cod_related_entry_code
1 ChemSpider 30653035
